data_2218325
loop_
_publ_author_name
'Rizal, Mohd. Razali'
'Ali, Hapipah M.'
'Ng, Seik Weng'

_publ_section_title
;Bis[1,5-bis(1<i>H</i>-indol-3-ylmethylene)thiocarbazonato-\k^2^<i>N</i>,<i>S</i>]nickel(II)
 dimethyl sulfoxide disolvate
;
_journal_coeditor_code BT2702
_journal_issue 6
_journal_name_full 'Acta Crystallographica Section E'
_journal_page_first m755
_journal_paper_doi 10.1107/S1600536808011975
_journal_volume 64
_journal_year 2008
_chemical_formula_iupac '[Ni (C19 H15 N6 S)2], 2C2 H6 O S'
_chemical_formula_moiety 'Ni (C19 H15 N6 S)2, 2C2 H6 O S'
_chemical_formula_sum 'C42 H42 N12 Ni O2 S4'
_chemical_formula_weight 933.83
_chemical_name_systematic
;
Bis[1,5-bis(1<i>H</i>-indol-3-ylmethylene)thiocarbazonato-
\k^2^<i>N</i>,<i>S</i>]nickel(II) dimethyl sulfoxide disolvate
;
_space_group_IT_number 15
_symmetry_cell_setting monoclinic
_symmetry_space_group_name_Hall '-C 2yc'
_symmetry_space_group_name_H-M 'C 1 2/c 1'
_atom_sites_solution_hydrogens geom
_atom_sites_solution_primary direct
_atom_sites_solution_secondary difmap
_audit_creation_method SHELXL-97
_cell_angle_alpha 90.00
_cell_angle_beta 95.672(2)
_cell_angle_gamma 90.00
_cell_formula_units_Z 4
_cell_length_a 19.0340(5)
_cell_length_b 9.1982(3)
_cell_length_c 25.1374(7)
_cell_measurement_reflns_used 2255
_cell_measurement_temperature 100(2)
_cell_measurement_theta_max 23.1
_cell_measurement_theta_min 2.5
_cell_volume 4379.5(2)
_computing_cell_refinement 'SAINT (Bruker, 2007)'
_computing_data_collection 'APEX2 (Bruker, 2007)'
_computing_data_reduction 'SAINT (Bruker, 2007)'
_computing_molecular_graphics 'X-SEED (Barbour, 2001)'
_computing_publication_material 'publCIF (Westrip, 2008)'
_computing_structure_refinement 'SHELXL97 (Sheldrick, 2008)'
_computing_structure_solution 'SHELXS97 (Sheldrick, 2008)'
_diffrn_ambient_temperature 100(2)
_diffrn_measured_fraction_theta_full 1.000
_diffrn_measured_fraction_theta_max 1.000
_diffrn_measurement_device_type 'Bruker SMART APEX'
_diffrn_measurement_method '\f and \w'
_diffrn_radiation_monochromator graphite
_diffrn_radiation_source 'fine-focus sealed tube'
_diffrn_radiation_type MoK\a
_diffrn_radiation_wavelength 0.71073
_diffrn_reflns_av_R_equivalents 0.0924
_diffrn_reflns_av_sigmaI/netI 0.0725
_diffrn_reflns_limit_h_max 24
_diffrn_reflns_limit_h_min -24
_diffrn_reflns_limit_k_max 9
_diffrn_reflns_limit_k_min -11
_diffrn_reflns_limit_l_max 32
_diffrn_reflns_limit_l_min -32
_diffrn_reflns_number 27119
_diffrn_reflns_theta_full 27.50
_diffrn_reflns_theta_max 27.50
_diffrn_reflns_theta_min 1.63
_diffrn_standards_decay_% 0
_diffrn_standards_interval_count 0
_diffrn_standards_interval_time 0
_diffrn_standards_number 0
_exptl_absorpt_coefficient_mu 0.686
_exptl_absorpt_correction_T_max 0.9797
_exptl_absorpt_correction_T_min 0.8207
_exptl_absorpt_correction_type multi-scan
_exptl_absorpt_process_details '(SADABS; Sheldrick, 1996)'
_exptl_crystal_colour Red
_exptl_crystal_density_diffrn 1.416
_exptl_crystal_density_method 'not measured'
_exptl_crystal_description Needle
_exptl_crystal_F_000 1944
_exptl_crystal_size_max 0.30
_exptl_crystal_size_mid 0.03
_exptl_crystal_size_min 0.03
_refine_diff_density_max 0.600
_refine_diff_density_min -0.528
_refine_ls_extinction_method none
_refine_ls_goodness_of_fit_ref 1.035
_refine_ls_hydrogen_treatment constr
_refine_ls_matrix_type full
_refine_ls_number_parameters 277
_refine_ls_number_reflns 5030
_refine_ls_number_restraints 0
_refine_ls_restrained_S_all 1.035
_refine_ls_R_factor_all 0.0969
_refine_ls_R_factor_gt 0.0481
_refine_ls_shift/su_max 0.001
_refine_ls_shift/su_mean 0.000
_refine_ls_structure_factor_coef Fsqd
_refine_ls_weighting_details 'calc w=1/[\s^2^(Fo^2^)+(0.0695P)^2^] where P=(Fo^2^+2Fc^2^)/3'
_refine_ls_weighting_scheme calc
_refine_ls_wR_factor_gt 0.1088
_refine_ls_wR_factor_ref 0.1385
_reflns_number_gt 3201
_reflns_number_total 5030
_reflns_threshold_expression I>2\s(I)
_cod_data_source_file bt2702.cif
_cod_data_source_block I
_cod_depositor_comments
;
The following automatic conversions were performed:
'_symmetry_cell_setting' value 'Monoclinic' changed to 'monoclinic'
according to '/home/saulius/struct/CIF-dictionaries/cif_core.dic'
dictionary named 'cif_core.dic' version 2.4.1 from 2010-06-29.

Automatic conversion script
Id: cif_fix_enum 1527 2010-12-29 10:47:43Z saulius 

The following automatic conversions were performed:

'_symmetry_cell_setting' value 'Monoclinic' changed to 'monoclinic'
according to /home/saulius/struct/CIF-dictionaries/cif_core.dic
dictionary named 'cif_core.dic' version 2.4.1 from 2010-06-29.

Automatic conversion script
Id: cif_fix_values 1715 2011-07-08 13:25:40Z adriana 
;
_cod_original_sg_symbol_H-M 'C 2/c'
_cod_database_code 2218325
_cod_database_fobs_code 2218325

loop_
_symmetry_equiv_pos_as_xyz
'x, y, z'
'-x, y, -z+1/2'
'x+1/2, y+1/2, z'
'-x+1/2, y+1/2, -z+1/2'
'-x, -y, -z'
'x, -y, z-1/2'
'-x+1/2, -y+1/2, -z'
'x+1/2, -y+1/2, z-1/2'

loop_
_atom_site_type_symbol
_atom_site_label
_atom_site_fract_x
_atom_site_fract_y
_atom_site_fract_z
_atom_site_U_iso_or_equiv
_atom_site_adp_type
_atom_site_calc_flag
_atom_site_refinement_flags
_atom_site_occupancy
Ni Ni1 0.7500 0.7500 0.5000 0.02112(17) Uani d S 1
S S1 0.71406(4) 0.69712(10) 0.41745(3) 0.0248(2) Uani d . 1
S S2 0.54373(5) 0.32873(12) 0.03925(4) 0.0426(3) Uani d . 1
N N1 0.67553(16) 0.4672(4) 0.14187(11) 0.0407(8) Uani d . 1
H H1N 0.6749 0.4384 0.1084 0.049 Uiso calc R 1
N N2 0.73446(14) 0.5251(3) 0.32226(10) 0.0275(6) Uani d . 1
N N3 0.77036(14) 0.4729(3) 0.36844(10) 0.0278(6) Uani d . 1
H H3N 0.7967 0.3945 0.3674 0.033 Uiso calc R 1
N N4 0.80017(13) 0.4836(3) 0.45745(9) 0.0228(6) Uani d . 1
N N5 0.79004(13) 0.5599(3) 0.50425(9) 0.0219(6) Uani d . 1
N N6 0.87026(13) 0.1142(3) 0.54254(10) 0.0256(6) Uani d . 1
H H6N 0.8770 0.0305 0.5269 0.031 Uiso calc R 1
O O1 0.61523(12) 0.3930(3) 0.03531(9) 0.0361(6) Uani d . 1
C C1 0.71111(19) 0.3994(5) 0.18458(13) 0.0366(9) Uani d . 1
H H1 0.7380 0.3128 0.1830 0.044 Uiso calc R 1
C C2 0.64128(19) 0.5856(4) 0.15846(13) 0.0347(9) Uani d . 1
C C3 0.59816(19) 0.6863(5) 0.13031(15) 0.0410(10) Uani d . 1
H H3 0.5891 0.6801 0.0925 0.049 Uiso calc R 1
C C4 0.5688(2) 0.7948(5) 0.15795(16) 0.0437(10) Uani d . 1
H H4 0.5390 0.8642 0.1390 0.052 Uiso calc R 1
C C5 0.5817(2) 0.8061(5) 0.21364(16) 0.0445(10) Uani d . 1
H H5 0.5606 0.8827 0.2318 0.053 Uiso calc R 1
C C6 0.62496(18) 0.7069(4) 0.24255(14) 0.0344(9) Uani d . 1
H H6 0.6332 0.7142 0.2804 0.041 Uiso calc R 1
C C7 0.65623(18) 0.5962(4) 0.21512(12) 0.0314(8) Uani d . 1
C C8 0.70192(18) 0.4760(4) 0.23012(12) 0.0321(8) Uani d . 1
C C9 0.73595(18) 0.4385(4) 0.28191(12) 0.0307(8) Uani d . 1
H H9 0.7600 0.3482 0.2866 0.037 Uiso calc R 1
C C10 0.76516(16) 0.5425(4) 0.41603(12) 0.0237(7) Uani d . 1
C C11 0.80984(15) 0.4880(4) 0.54786(12) 0.0239(7) Uani d . 1
H H11 0.8051 0.5388 0.5802 0.029 Uiso calc R 1
C C12 0.83747(16) 0.3449(4) 0.55418(12) 0.0237(7) Uani d . 1
C C13 0.84099(16) 0.2324(4) 0.51784(12) 0.0235(7) Uani d . 1
H H13 0.8250 0.2380 0.4809 0.028 Uiso calc R 1
C C14 0.88816(16) 0.1434(4) 0.59618(13) 0.0274(8) Uani d . 1
C C15 0.92233(17) 0.0566(4) 0.63616(13) 0.0346(9) Uani d . 1
H H15 0.9361 -0.0403 0.6293 0.042 Uiso calc R 1
C C16 0.93510(19) 0.1182(5) 0.68610(14) 0.0410(10) Uani d . 1
H H16 0.9589 0.0626 0.7142 0.049 Uiso calc R 1
C C17 0.91418(19) 0.2594(5) 0.69662(14) 0.0400(9) Uani d . 1
H H17 0.9234 0.2975 0.7317 0.048 Uiso calc R 1
C C18 0.88050(17) 0.3447(4) 0.65717(12) 0.0330(9) Uani d . 1
H H18 0.8661 0.4408 0.6647 0.040 Uiso calc R 1
C C19 0.86766(16) 0.2867(4) 0.60527(13) 0.0252(7) Uani d . 1
C C20 0.5318(2) 0.1994(5) -0.01409(19) 0.0615(13) Uani d . 1
H H20A 0.5247 0.2508 -0.0483 0.092 Uiso calc R 1
H H20B 0.4904 0.1390 -0.0096 0.092 Uiso calc R 1
H H20C 0.5737 0.1374 -0.0136 0.092 Uiso calc R 1
C C21 0.5542(2) 0.2019(5) 0.09367(19) 0.0580(13) Uani d . 1
H H21A 0.5617 0.2551 0.1275 0.087 Uiso calc R 1
H H21B 0.5950 0.1393 0.0897 0.087 Uiso calc R 1
H H21C 0.5116 0.1420 0.0935 0.087 Uiso calc R 1

loop_
_atom_site_aniso_label
_atom_site_aniso_U_11
_atom_site_aniso_U_22
_atom_site_aniso_U_33
_atom_site_aniso_U_12
_atom_site_aniso_U_13
_atom_site_aniso_U_23
Ni1 0.0294(3) 0.0185(3) 0.0161(3) -0.0020(3) 0.0053(2) -0.0006(2)
S1 0.0359(4) 0.0216(5) 0.0173(4) -0.0002(4) 0.0042(3) -0.0015(3)
S2 0.0332(5) 0.0450(7) 0.0512(6) 0.0053(5) 0.0129(4) 0.0132(5)
N1 0.053(2) 0.048(2) 0.0219(15) 0.0008(17) 0.0073(14) -0.0063(14)
N2 0.0343(15) 0.0295(18) 0.0192(13) -0.0021(13) 0.0053(11) -0.0032(12)
N3 0.0378(16) 0.0256(17) 0.0202(13) 0.0056(13) 0.0041(11) -0.0039(12)
N4 0.0314(14) 0.0211(16) 0.0166(12) -0.0005(12) 0.0059(11) -0.0036(11)
N5 0.0259(14) 0.0213(16) 0.0192(12) -0.0018(12) 0.0069(10) -0.0026(11)
N6 0.0275(14) 0.0239(17) 0.0255(14) 0.0023(12) 0.0028(11) -0.0027(12)
O1 0.0355(13) 0.0473(18) 0.0255(12) -0.0032(12) 0.0031(10) 0.0014(11)
C1 0.049(2) 0.039(2) 0.0228(17) 0.0024(18) 0.0068(16) -0.0055(16)
C2 0.039(2) 0.039(3) 0.0268(18) -0.0054(18) 0.0087(15) 0.0032(17)
C3 0.043(2) 0.049(3) 0.0314(19) -0.002(2) 0.0063(17) 0.0078(18)
C4 0.040(2) 0.043(3) 0.047(2) -0.0003(19) -0.0002(18) 0.012(2)
C5 0.040(2) 0.042(3) 0.054(2) 0.0023(19) 0.0148(19) 0.004(2)
C6 0.0386(19) 0.036(2) 0.0304(18) -0.0014(17) 0.0104(15) 0.0004(16)
C7 0.0352(19) 0.037(2) 0.0235(16) -0.0067(17) 0.0086(14) 0.0000(15)
C8 0.040(2) 0.035(2) 0.0218(16) 0.0003(17) 0.0072(15) -0.0051(15)
C9 0.0378(19) 0.030(2) 0.0249(17) 0.0000(16) 0.0079(14) -0.0034(15)
C10 0.0269(16) 0.024(2) 0.0214(15) -0.0052(14) 0.0077(13) -0.0041(14)
C11 0.0260(16) 0.025(2) 0.0210(15) -0.0025(14) 0.0059(13) -0.0033(14)
C12 0.0243(16) 0.025(2) 0.0221(15) -0.0018(14) 0.0040(12) -0.0026(14)
C13 0.0241(15) 0.022(2) 0.0241(16) 0.0008(14) 0.0030(12) 0.0015(14)
C14 0.0211(16) 0.033(2) 0.0285(17) -0.0031(14) 0.0039(13) 0.0019(15)
C15 0.0316(19) 0.034(2) 0.0370(19) -0.0002(16) -0.0006(15) 0.0077(17)
C16 0.035(2) 0.050(3) 0.036(2) -0.0012(19) -0.0063(16) 0.0151(19)
C17 0.043(2) 0.050(3) 0.0260(18) -0.006(2) -0.0013(15) 0.0019(18)
C18 0.0357(19) 0.039(2) 0.0247(17) -0.0036(17) 0.0024(15) -0.0016(16)
C19 0.0243(16) 0.024(2) 0.0280(17) -0.0036(13) 0.0051(13) 0.0024(14)
C20 0.042(2) 0.064(3) 0.077(3) -0.018(2) -0.005(2) -0.012(3)
C21 0.049(2) 0.053(3) 0.076(3) 0.010(2) 0.026(2) 0.031(2)

loop_
_atom_type_symbol
_atom_type_description
_atom_type_scat_dispersion_real
_atom_type_scat_dispersion_imag
_atom_type_scat_source
C C 0.0033 0.0016 'International Tables Vol C Tables 4.2.6.8 and 6.1.1.4'
H H 0.0000 0.0000 'International Tables Vol C Tables 4.2.6.8 and 6.1.1.4'
N N 0.0061 0.0033 'International Tables Vol C Tables 4.2.6.8 and 6.1.1.4'
O O 0.0106 0.0060 'International Tables Vol C Tables 4.2.6.8 and 6.1.1.4'
S S 0.1246 0.1234 'International Tables Vol C Tables 4.2.6.8 and 6.1.1.4'
Ni Ni 0.3393 1.1124 'International Tables Vol C Tables 4.2.6.8 and 6.1.1.4'

loop_
_geom_angle_atom_site_label_1
_geom_angle_atom_site_label_2
_geom_angle_atom_site_label_3
_geom_angle_site_symmetry_1
_geom_angle_site_symmetry_3
_geom_angle
N5 Ni1 N5 7_666 . 180.0000(10)
N5 Ni1 S1 7_666 7_666 86.25(7)
N5 Ni1 S1 . 7_666 93.75(7)
N5 Ni1 S1 7_666 . 93.75(7)
N5 Ni1 S1 . . 86.25(7)
S1 Ni1 S1 7_666 . 180.0000(10)
C10 S1 Ni1 . . 94.55(10)
O1 S2 C20 . . 105.20(18)
O1 S2 C21 . . 105.92(18)
C20 S2 C21 . . 97.8(3)
C2 N1 C1 . . 110.0(3)
C2 N1 H1N . . 125.0
C1 N1 H1N . . 125.0
C9 N2 N3 . . 113.5(3)
C10 N3 N2 . . 120.1(3)
C10 N3 H3N . . 119.9
N2 N3 H3N . . 119.9
C10 N4 N5 . . 111.3(3)
C11 N5 N4 . . 113.6(3)
C11 N5 Ni1 . . 126.4(2)
N4 N5 Ni1 . . 120.03(19)
C13 N6 C14 . . 110.1(3)
C13 N6 H6N . . 125.0
C14 N6 H6N . . 125.0
N1 C1 C8 . . 109.2(4)
N1 C1 H1 . . 125.4
C8 C1 H1 . . 125.4
N1 C2 C3 . . 131.2(3)
N1 C2 C7 . . 107.9(3)
C3 C2 C7 . . 120.9(4)
C4 C3 C2 . . 118.7(4)
C4 C3 H3 . . 120.7
C2 C3 H3 . . 120.7
C3 C4 C5 . . 121.5(4)
C3 C4 H4 . . 119.3
C5 C4 H4 . . 119.3
C6 C5 C4 . . 120.8(4)
C6 C5 H5 . . 119.6
C4 C5 H5 . . 119.6
C5 C6 C7 . . 118.8(3)
C5 C6 H6 . . 120.6
C7 C6 H6 . . 120.6
C6 C7 C2 . . 119.3(3)
C6 C7 C8 . . 135.2(3)
C2 C7 C8 . . 105.4(3)
C1 C8 C7 . . 107.5(3)
C1 C8 C9 . . 123.4(4)
C7 C8 C9 . . 129.1(3)
N2 C9 C8 . . 121.3(3)
N2 C9 H9 . . 119.3
C8 C9 H9 . . 119.3
N4 C10 N3 . . 115.5(3)
N4 C10 S1 . . 125.0(2)
N3 C10 S1 . . 119.5(2)
N5 C11 C12 . . 129.6(3)
N5 C11 H11 . . 115.2
C12 C11 H11 . . 115.2
C13 C12 C11 . . 131.2(3)
C13 C12 C19 . . 105.5(3)
C11 C12 C19 . . 123.3(3)
N6 C13 C12 . . 110.1(3)
N6 C13 H13 . . 124.9
C12 C13 H13 . . 124.9
N6 C14 C15 . . 130.1(3)
N6 C14 C19 . . 107.2(3)
C15 C14 C19 . . 122.7(3)
C16 C15 C14 . . 116.7(4)
C16 C15 H15 . . 121.6
C14 C15 H15 . . 121.6
C15 C16 C17 . . 122.0(3)
C15 C16 H16 . . 119.0
C17 C16 H16 . . 119.0
C18 C17 C16 . . 121.2(3)
C18 C17 H17 . . 119.4
C16 C17 H17 . . 119.4
C17 C18 C19 . . 118.6(4)
C17 C18 H18 . . 120.7
C19 C18 H18 . . 120.7
C14 C19 C18 . . 118.8(3)
C14 C19 C12 . . 107.1(3)
C18 C19 C12 . . 134.1(3)
S2 C20 H20A . . 109.5
S2 C20 H20B . . 109.5
H20A C20 H20B . . 109.5
S2 C20 H20C . . 109.5
H20A C20 H20C . . 109.5
H20B C20 H20C . . 109.5
S2 C21 H21A . . 109.5
S2 C21 H21B . . 109.5
H21A C21 H21B . . 109.5
S2 C21 H21C . . 109.5
H21A C21 H21C . . 109.5
H21B C21 H21C . . 109.5

loop_
_geom_bond_atom_site_label_1
_geom_bond_atom_site_label_2
_geom_bond_site_symmetry_2
_geom_bond_distance
_geom_bond_publ_flag
Ni1 N5 7_666 1.906(3) ?
Ni1 N5 . 1.906(3) yes
Ni1 S1 7_666 2.1748(8) ?
Ni1 S1 . 2.1748(8) yes
S1 C10 . 1.726(3) ?
S2 O1 . 1.496(2) ?
S2 C20 . 1.790(5) ?
S2 C21 . 1.794(4) ?
N1 C2 . 1.356(5) ?
N1 C1 . 1.362(4) ?
N1 H1N . 0.8800 ?
N2 C9 . 1.293(4) ?
N2 N3 . 1.374(4) ?
N3 C10 . 1.369(4) ?
N3 H3N . 0.8800 ?
N4 C10 . 1.298(4) ?
N4 N5 . 1.400(3) ?
N5 C11 . 1.304(4) ?
N6 C13 . 1.345(4) ?
N6 C14 . 1.384(4) ?
N6 H6N . 0.8800 ?
C1 C8 . 1.370(5) ?
C1 H1 . 0.9500 ?
C2 C3 . 1.385(5) ?
C2 C7 . 1.428(4) ?
C3 C4 . 1.367(6) ?
C3 H3 . 0.9500 ?
C4 C5 . 1.401(5) ?
C4 H4 . 0.9500 ?
C5 C6 . 1.386(5) ?
C5 H5 . 0.9500 ?
C6 C7 . 1.396(5) ?
C6 H6 . 0.9500 ?
C7 C8 . 1.434(5) ?
C8 C9 . 1.438(5) ?
C9 H9 . 0.9500 ?
C11 C12 . 1.420(5) ?
C11 H11 . 0.9500 ?
C12 C13 . 1.386(4) ?
C12 C19 . 1.456(4) ?
C13 H13 . 0.9500 ?
C14 C15 . 1.394(5) ?
C14 C19 . 1.400(5) ?
C15 C16 . 1.377(5) ?
C15 H15 . 0.9500 ?
C16 C17 . 1.392(6) ?
C16 H16 . 0.9500 ?
C17 C18 . 1.372(5) ?
C17 H17 . 0.9500 ?
C18 C19 . 1.408(4) ?
C18 H18 . 0.9500 ?
C20 H20A . 0.9800 ?
C20 H20B . 0.9800 ?
C20 H20C . 0.9800 ?
C21 H21A . 0.9800 ?
C21 H21B . 0.9800 ?
C21 H21C . 0.9800 ?

loop_
_geom_hbond_atom_site_label_D
_geom_hbond_atom_site_label_H
_geom_hbond_atom_site_label_A
_geom_hbond_site_symmetry_A
_geom_hbond_distance_DH
_geom_hbond_distance_HA
_geom_hbond_distance_DA
_geom_hbond_angle_DHA
_geom_hbond_publ_flag
N1 H1n O1 . 0.88 2.10 2.890(4) 148 y
N6 H6n O1 4_645 0.88 2.03 2.855(4) 156 y

loop_
_geom_torsion_atom_site_label_1
_geom_torsion_atom_site_label_2
_geom_torsion_atom_site_label_3
_geom_torsion_atom_site_label_4
_geom_torsion_site_symmetry_1
_geom_torsion
N5 Ni1 S1 C10 7_666 167.97(12)
N5 Ni1 S1 C10 . -12.03(12)
C9 N2 N3 C10 . -170.8(3)
C10 N4 N5 C11 . 164.8(3)
C10 N4 N5 Ni1 . -14.8(3)
S1 Ni1 N5 C11 7_666 17.7(3)
S1 Ni1 N5 C11 . -162.3(3)
S1 Ni1 N5 N4 7_666 -162.8(2)
S1 Ni1 N5 N4 . 17.2(2)
C2 N1 C1 C8 . -1.6(4)
C1 N1 C2 C3 . -179.1(4)
C1 N1 C2 C7 . 0.7(4)
N1 C2 C3 C4 . 178.5(4)
C7 C2 C3 C4 . -1.3(6)
C2 C3 C4 C5 . 0.3(6)
C3 C4 C5 C6 . 0.0(6)
C4 C5 C6 C7 . 0.7(6)
C5 C6 C7 C2 . -1.8(5)
C5 C6 C7 C8 . -179.1(4)
N1 C2 C7 C6 . -177.7(3)
C3 C2 C7 C6 . 2.1(5)
N1 C2 C7 C8 . 0.3(4)
C3 C2 C7 C8 . -179.8(3)
N1 C1 C8 C7 . 1.8(4)
N1 C1 C8 C9 . -176.2(3)
C6 C7 C8 C1 . 176.3(4)
C2 C7 C8 C1 . -1.3(4)
C6 C7 C8 C9 . -5.9(7)
C2 C7 C8 C9 . 176.5(3)
N3 N2 C9 C8 . -179.2(3)
C1 C8 C9 N2 . 169.4(3)
C7 C8 C9 N2 . -8.1(6)
N5 N4 C10 N3 . -178.4(2)
N5 N4 C10 S1 . 1.3(4)
N2 N3 C10 N4 . 179.0(3)
N2 N3 C10 S1 . -0.7(4)
Ni1 S1 C10 N4 . 9.5(3)
Ni1 S1 C10 N3 . -170.8(2)
N4 N5 C11 C12 . -2.2(5)
Ni1 N5 C11 C12 . 177.4(2)
N5 C11 C12 C13 . -12.0(6)
N5 C11 C12 C19 . 170.0(3)
C14 N6 C13 C12 . -0.7(4)
C11 C12 C13 N6 . -178.3(3)
C19 C12 C13 N6 . 0.0(4)
C13 N6 C14 C15 . -176.7(3)
C13 N6 C14 C19 . 1.1(3)
N6 C14 C15 C16 . 177.8(3)
C19 C14 C15 C16 . 0.4(5)
C14 C15 C16 C17 . 0.9(5)
C15 C16 C17 C18 . -0.9(6)
C16 C17 C18 C19 . -0.4(5)
N6 C14 C19 C18 . -179.5(3)
C15 C14 C19 C18 . -1.6(5)
N6 C14 C19 C12 . -1.1(3)
C15 C14 C19 C12 . 176.9(3)
C17 C18 C19 C14 . 1.5(5)
C17 C18 C19 C12 . -176.4(3)
C13 C12 C19 C14 . 0.7(3)
C11 C12 C19 C14 . 179.1(3)
C13 C12 C19 C18 . 178.8(3)
C11 C12 C19 C18 . -2.7(6)
